data_8000049
loop_
_publ_author_name
'Eiji Suzuki'
'Masaaki Okazaki'
'Hiromi Tobita'

_publ_section_title
;
 Reversible 1,2-Migration of Aryl Groups on Silyl Ligands: Formation
 and Properties of Silylenetungsten Complexes Stabilized by an External
 Base
;
_journal_issue 7
_journal_name_full 'Chemistry Letters'
_journal_page_first 1026
_journal_paper_doi 10.1246/cl.2005.1026
_journal_volume 34
_journal_year 2005
_chemical_formula_sum 'C27 H36 N2 O2 Si W'
_chemical_formula_weight 632.52
_space_group_IT_number 2
_symmetry_cell_setting triclinic
_symmetry_Int_Tables_number 2
_symmetry_space_group_name_Hall '-P 1'
_symmetry_space_group_name_H-M 'P -1'
_atom_sites_solution_hydrogens geom
_atom_sites_solution_primary direct
_atom_sites_solution_secondary difmap
_audit_creation_method SHELXL-97
_cell_angle_alpha 84.401(2)
_cell_angle_beta 79.749(4)
_cell_angle_gamma 72.982(3)
_cell_formula_units_Z 4
_cell_length_a 9.3757(5)
_cell_length_b 14.2704(12)
_cell_length_c 21.0280(10)
_cell_measurement_reflns_used 10441
_cell_measurement_temperature 150(2)
_cell_measurement_theta_max 54.84
_cell_measurement_theta_min 2.99
_cell_volume 2644.2(3)
_computing_structure_refinement 'SHELXL-97 (Sheldrick, 1997)'
_computing_structure_solution 'SHELXS-97 (Sheldrick, 1990)'
_diffrn_ambient_temperature 150(2)
_diffrn_detector_area_resol_mean ' '
_diffrn_measured_fraction_theta_full 0.902
_diffrn_measured_fraction_theta_max 0.902
_diffrn_measurement_device_type 'Rigaku RAXIS-RAPID Imaging Plate'
_diffrn_measurement_method \w
_diffrn_radiation_monochromator graphite
_diffrn_radiation_probe x-ray
_diffrn_radiation_type MoK\a
_diffrn_radiation_wavelength 0.71069
_diffrn_reflns_av_R_equivalents 0.0857
_diffrn_reflns_av_sigmaI/netI 0.0684
_diffrn_reflns_limit_h_max 12
_diffrn_reflns_limit_h_min -12
_diffrn_reflns_limit_k_max 18
_diffrn_reflns_limit_k_min -18
_diffrn_reflns_limit_l_max 27
_diffrn_reflns_limit_l_min -27
_diffrn_reflns_number 21775
_diffrn_reflns_theta_full 27.43
_diffrn_reflns_theta_max 27.43
_diffrn_reflns_theta_min 0.99
_diffrn_source 'fine-focus sealed tube'
_diffrn_standards_decay_% 'not measured'
_diffrn_standards_interval_count 'not measured'
_diffrn_standards_interval_time 'not measured'
_diffrn_standards_number 'not measured'
_exptl_absorpt_coefficient_mu 4.439
_exptl_absorpt_correction_T_max 0.8085
_exptl_absorpt_correction_T_min 0.4705
_exptl_absorpt_correction_type integration
_exptl_absorpt_process_details '(Higashit, 1999)'
_exptl_crystal_colour yellow
_exptl_crystal_density_diffrn 1.589
_exptl_crystal_density_method 'not measured'
_exptl_crystal_description platelet
_exptl_crystal_F_000 1264
_exptl_crystal_size_max 0.20
_exptl_crystal_size_mid 0.10
_exptl_crystal_size_min 0.05
_refine_diff_density_max 5.151
_refine_diff_density_min -4.045
_refine_diff_density_rms 0.349
_refine_ls_extinction_method none
_refine_ls_goodness_of_fit_ref 1.140
_refine_ls_hydrogen_treatment mixed
_refine_ls_matrix_type full
_refine_ls_number_parameters 613
_refine_ls_number_reflns 10873
_refine_ls_number_restraints 0
_refine_ls_restrained_S_all 1.140
_refine_ls_R_factor_all 0.1278
_refine_ls_R_factor_gt 0.1034
_refine_ls_shift/su_max 2.247
_refine_ls_shift/su_mean 0.008
_refine_ls_structure_factor_coef Fsqd
_refine_ls_weighting_details 'calc w=1/[\s^2^(Fo^2^)+(0.0354P)^2^+237.4687P] where P=(Fo^2^+2Fc^2^)/3'
_refine_ls_weighting_scheme calc
_refine_ls_wR_factor_gt 0.2395
_refine_ls_wR_factor_ref 0.2528
_reflns_number_gt 8581
_reflns_number_total 10873
_reflns_threshold_expression >2sigma(I)
_cod_database_code 8000049

loop_
_symmetry_equiv_pos_as_xyz
'x, y, z'
'-x, -y, -z'

loop_
_atom_site_label
_atom_site_type_symbol
_atom_site_fract_x
_atom_site_fract_y
_atom_site_fract_z
_atom_site_U_iso_or_equiv
_atom_site_adp_type
_atom_site_occupancy
_atom_site_symmetry_multiplicity
_atom_site_calc_flag
_atom_site_refinement_flags
W1 W 0.16093(7) 0.20197(5) 0.12901(3) 0.01503(18) Uani 1 1 d .
C1 C 0.068(2) 0.3400(14) 0.1023(10) 0.025(4) Uani 1 1 d .
O1 O 0.0015(16) 0.4176(10) 0.0900(7) 0.029(3) Uani 1 1 d .
C2 C 0.378(2) 0.1763(14) 0.1011(8) 0.020(4) Uani 1 1 d .
O2 O 0.5075(16) 0.1550(13) 0.0857(8) 0.037(4) Uani 1 1 d .
Si1 Si 0.2047(6) 0.2198(4) 0.0077(2) 0.0201(10) Uani 1 1 d .
C3 C 0.040(2) 0.2819(17) -0.0382(9) 0.027(4) Uani 1 1 d .
H1 H 0.0795 0.3007 -0.0824 0.041 Uiso 1 1 calc R
H2 H -0.0241 0.3405 -0.0161 0.041 Uiso 1 1 calc R
H3 H -0.0195 0.2362 -0.0396 0.041 Uiso 1 1 calc R
C4 C 0.311(3) 0.1105(17) -0.0420(11) 0.035(5) Uani 1 1 d .
H4 H 0.2412 0.0740 -0.0482 0.053 Uiso 1 1 calc R
H5 H 0.3907 0.0677 -0.0193 0.053 Uiso 1 1 calc R
H6 H 0.3564 0.1329 -0.0842 0.053 Uiso 1 1 calc R
N1 N 0.3306(17) 0.3049(12) -0.0231(8) 0.021(3) Uani 1 1 d .
C5 C 0.479(2) 0.2687(15) -0.0419(9) 0.024(4) Uani 1 1 d .
H7 H 0.5208 0.1995 -0.0387 0.029 Uiso 1 1 calc R
C6 C 0.574(2) 0.3262(15) -0.0657(9) 0.021(4) Uani 1 1 d .
H8 H 0.6800 0.2969 -0.0754 0.025 Uiso 1 1 calc R
C7 C 0.513(2) 0.4286(13) -0.0754(9) 0.021(4) Uani 1 1 d .
C8 C 0.353(2) 0.4667(15) -0.0543(9) 0.021(4) Uani 1 1 d .
H9 H 0.3053 0.5354 -0.0563 0.026 Uiso 1 1 calc R
C9 C 0.269(2) 0.4027(14) -0.0315(10) 0.027(4) Uani 1 1 d .
H10 H 0.1627 0.4283 -0.0209 0.032 Uiso 1 1 calc R
N2 N 0.600(2) 0.4873(14) -0.1012(8) 0.029(4) Uani 1 1 d .
C10 C 0.757(2) 0.4476(17) -0.1312(12) 0.037(5) Uani 1 1 d .
H11 H 0.8025 0.3854 -0.1087 0.056 Uiso 1 1 calc R
H12 H 0.8141 0.4944 -0.1283 0.056 Uiso 1 1 calc R
H13 H 0.7611 0.4364 -0.1768 0.056 Uiso 1 1 calc R
C11 C 0.545(3) 0.5926(19) -0.1078(14) 0.054(8) Uani 1 1 d .
H14 H 0.5033 0.6115 -0.1482 0.081 Uiso 1 1 calc R
H15 H 0.6290 0.6210 -0.1087 0.081 Uiso 1 1 calc R
H16 H 0.4666 0.6169 -0.0711 0.081 Uiso 1 1 calc R
C12 C 0.209(2) 0.2800(13) 0.2059(9) 0.020(4) Uani 1 1 d .
C13 C 0.108(2) 0.3611(15) 0.2349(9) 0.024(4) Uani 1 1 d .
H17 H 0.0138 0.3857 0.2199 0.029 Uiso 1 1 calc R
C14 C 0.133(3) 0.4101(15) 0.2843(9) 0.030(5) Uani 1 1 d .
H18 H 0.0584 0.4662 0.3019 0.036 Uiso 1 1 calc R
C15 C 0.272(2) 0.3729(18) 0.3069(10) 0.034(5) Uani 1 1 d .
H19 H 0.2916 0.4022 0.3420 0.040 Uiso 1 1 calc R
C16 C 0.379(3) 0.296(2) 0.2790(10) 0.037(5) Uani 1 1 d .
H20 H 0.4757 0.2749 0.2920 0.044 Uiso 1 1 calc R
C17 C 0.347(2) 0.2469(15) 0.2314(10) 0.029(4) Uani 1 1 d .
H21 H 0.4208 0.1894 0.2153 0.034 Uiso 1 1 calc R
C18 C 0.027(2) 0.1411(14) 0.2234(9) 0.026(4) Uani 1 1 d .
C19 C 0.156(2) 0.0622(16) 0.2002(11) 0.028(4) Uani 1 1 d .
C20 C 0.140(2) 0.0408(14) 0.1357(10) 0.027(4) Uani 1 1 d .
C21 C -0.001(2) 0.1064(16) 0.1232(11) 0.030(5) Uani 1 1 d .
C22 C -0.065(2) 0.1653(15) 0.1749(10) 0.026(4) Uani 1 1 d .
C23 C -0.014(3) 0.177(2) 0.2896(10) 0.046(7) Uani 1 1 d .
H22 H -0.0762 0.1396 0.3167 0.069 Uiso 1 1 calc R
H23 H -0.0714 0.2469 0.2880 0.069 Uiso 1 1 calc R
H24 H 0.0779 0.1697 0.3078 0.069 Uiso 1 1 calc R
C24 C 0.282(3) 0.012(2) 0.2388(15) 0.054(8) Uani 1 1 d .
H25 H 0.2953 0.0600 0.2663 0.081 Uiso 1 1 calc R
H26 H 0.3762 -0.0129 0.2091 0.081 Uiso 1 1 calc R
H27 H 0.2565 -0.0420 0.2660 0.081 Uiso 1 1 calc R
C25 C 0.239(3) -0.0437(16) 0.0989(12) 0.039(5) Uani 1 1 d .
H28 H 0.1848 -0.0928 0.0989 0.058 Uiso 1 1 calc R
H29 H 0.3297 -0.0729 0.1192 0.058 Uiso 1 1 calc R
H30 H 0.2690 -0.0214 0.0543 0.058 Uiso 1 1 calc R
C26 C -0.078(3) 0.096(2) 0.0679(11) 0.047(7) Uani 1 1 d .
H31 H -0.1509 0.0581 0.0834 0.070 Uiso 1 1 calc R
H32 H -0.0025 0.0616 0.0332 0.070 Uiso 1 1 calc R
H33 H -0.1315 0.1610 0.0515 0.070 Uiso 1 1 calc R
C27 C -0.222(3) 0.238(2) 0.1816(14) 0.051(7) Uani 1 1 d .
H34 H -0.2427 0.2670 0.1388 0.077 Uiso 1 1 calc R
H35 H -0.2270 0.2896 0.2099 0.077 Uiso 1 1 calc R
H36 H -0.2975 0.2035 0.2002 0.077 Uiso 1 1 calc R
W2 W 0.17539(7) 0.19112(5) -0.37585(3) 0.01495(18) Uani 1 1 d .
C28 C 0.075(2) 0.3282(14) -0.3915(9) 0.021(4) Uani 1 1 d .
O3 O 0.0026(17) 0.4089(11) -0.4018(7) 0.034(4) Uani 1 1 d .
C29 C 0.3898(18) 0.1683(15) -0.4134(8) 0.021(4) Uani 1 1 d .
O4 O 0.5170(16) 0.1478(13) -0.4332(8) 0.037(4) Uani 1 1 d .
Si2 Si 0.1954(6) 0.2239(4) -0.4973(2) 0.0230(11) Uani 1 1 d .
C30 C 0.291(3) 0.1239(16) -0.5556(10) 0.031(5) Uani 1 1 d .
H37 H 0.2269 0.0807 -0.5549 0.046 Uiso 1 1 calc R
H38 H 0.3882 0.0858 -0.5428 0.046 Uiso 1 1 calc R
H39 H 0.3091 0.1533 -0.5993 0.046 Uiso 1 1 calc R
C31 C 0.024(2) 0.2892(19) -0.5368(11) 0.038(5) Uani 1 1 d .
H40 H -0.0020 0.3598 -0.5307 0.057 Uiso 1 1 calc R
H41 H -0.0608 0.2641 -0.5171 0.057 Uiso 1 1 calc R
H42 H 0.0475 0.2777 -0.5832 0.057 Uiso 1 1 calc R
N3 N 0.3146(18) 0.3106(13) -0.5280(7) 0.024(3) Uani 1 1 d .
C32 C 0.462(2) 0.2792(14) -0.5536(8) 0.020(4) Uani 1 1 d .
H43 H 0.5060 0.2103 -0.5556 0.024 Uiso 1 1 calc R
C33 C 0.553(2) 0.3363(14) -0.5765(9) 0.024(4) Uani 1 1 d .
H44 H 0.6568 0.3075 -0.5919 0.029 Uiso 1 1 calc R
C34 C 0.492(2) 0.4405(14) -0.5776(10) 0.024(4) Uani 1 1 d .
C35 C 0.339(2) 0.4757(15) -0.5473(10) 0.027(4) Uani 1 1 d .
H45 H 0.2926 0.5438 -0.5421 0.032 Uiso 1 1 calc R
C36 C 0.260(2) 0.4072(15) -0.5255(9) 0.027(4) Uani 1 1 d .
H46 H 0.1564 0.4319 -0.5072 0.033 Uiso 1 1 calc R
N4 N 0.572(2) 0.5018(15) -0.6007(9) 0.035(4) Uani 1 1 d .
C37 C 0.730(3) 0.466(2) -0.6356(14) 0.050(7) Uani 1 1 d .
H47 H 0.7926 0.4200 -0.6070 0.074 Uiso 1 1 calc R
H48 H 0.7714 0.5221 -0.6483 0.074 Uiso 1 1 calc R
H49 H 0.7299 0.4331 -0.6743 0.074 Uiso 1 1 calc R
C38 C 0.494(3) 0.6095(17) -0.5990(9) 0.044(7) Uani 1 1 d .
H50 H 0.4144 0.6262 -0.6262 0.066 Uiso 1 1 calc R
H51 H 0.5673 0.6464 -0.6153 0.066 Uiso 1 1 calc R
H52 H 0.4490 0.6264 -0.5544 0.066 Uiso 1 1 calc R
C39 C 0.248(2) 0.2557(13) -0.2999(8) 0.020(4) Uani 1 1 d .
C40 C 0.150(2) 0.3372(13) -0.2645(9) 0.024(4) Uani 1 1 d .
H53 H 0.0540 0.3667 -0.2769 0.028 Uiso 1 1 calc R
C41 C 0.185(3) 0.3764(17) -0.2137(8) 0.032(5) Uani 1 1 d .
H54 H 0.1148 0.4302 -0.1917 0.039 Uiso 1 1 calc R
C42 C 0.328(3) 0.3337(18) -0.1956(12) 0.042(6) Uani 1 1 d .
H55 H 0.3568 0.3611 -0.1621 0.051 Uiso 1 1 calc R
C43 C 0.427(3) 0.254(2) -0.2249(11) 0.043(6) Uani 1 1 d .
H56 H 0.5213 0.2242 -0.2106 0.052 Uiso 1 1 calc R
C44 C 0.388(2) 0.2177(17) -0.2767(10) 0.028(4) Uani 1 1 d .
H57 H 0.4597 0.1635 -0.2977 0.034 Uiso 1 1 calc R
C45 C -0.028(2) 0.1523(15) -0.3058(11) 0.030(5) Uani 1 1 d .
C46 C 0.104(2) 0.0979(15) -0.2806(9) 0.025(4) Uani 1 1 d .
C47 C 0.200(2) 0.0312(15) -0.3259(9) 0.025(4) Uani 1 1 d .
C48 C 0.125(3) 0.0460(14) -0.3823(10) 0.030(5) Uani 1 1 d .
C49 C -0.019(2) 0.1211(18) -0.3682(10) 0.031(5) Uani 1 1 d .
C50 C -0.156(3) 0.221(2) -0.2694(17) 0.068(11) Uani 1 1 d .
H58 H -0.1217 0.2451 -0.2342 0.102 Uiso 1 1 calc R
H59 H -0.2335 0.1887 -0.2514 0.102 Uiso 1 1 calc R
H60 H -0.1976 0.2771 -0.2983 0.102 Uiso 1 1 calc R
C51 C 0.128(4) 0.098(2) -0.2122(10) 0.056(9) Uani 1 1 d .
H61 H 0.0580 0.0674 -0.1835 0.084 Uiso 1 1 calc R
H62 H 0.1099 0.1654 -0.2002 0.084 Uiso 1 1 calc R
H63 H 0.2322 0.0605 -0.2081 0.084 Uiso 1 1 calc R
C52 C 0.343(3) -0.049(2) -0.3158(14) 0.055(8) Uani 1 1 d .
H64 H 0.4285 -0.0384 -0.3470 0.082 Uiso 1 1 calc R
H65 H 0.3302 -0.1133 -0.3221 0.082 Uiso 1 1 calc R
H66 H 0.3633 -0.0481 -0.2717 0.082 Uiso 1 1 calc R
C53 C 0.173(4) -0.028(2) -0.4365(12) 0.058(8) Uani 1 1 d .
H67 H 0.2837 -0.0512 -0.4457 0.087 Uiso 1 1 calc R
H68 H 0.1340 0.0041 -0.4757 0.087 Uiso 1 1 calc R
H69 H 0.1326 -0.0839 -0.4224 0.087 Uiso 1 1 calc R
C54 C -0.143(4) 0.140(2) -0.410(2) 0.075(11) Uani 1 1 d .
H70 H -0.2228 0.1112 -0.3872 0.112 Uiso 1 1 calc R
H71 H -0.1009 0.1092 -0.4512 0.112 Uiso 1 1 calc R
H72 H -0.1856 0.2105 -0.4171 0.112 Uiso 1 1 calc R

loop_
_atom_site_aniso_label
_atom_site_aniso_U_11
_atom_site_aniso_U_22
_atom_site_aniso_U_33
_atom_site_aniso_U_23
_atom_site_aniso_U_13
_atom_site_aniso_U_12
W1 0.0128(3) 0.0156(4) 0.0175(3) -0.0009(3) -0.0017(2) -0.0055(3)
C1 0.033(10) 0.014(10) 0.026(10) 0.005(7) -0.011(8) -0.002(8)
O1 0.036(8) 0.015(7) 0.029(7) 0.007(6) -0.005(6) 0.000(6)
C2 0.020(8) 0.028(10) 0.010(7) 0.008(7) -0.014(6) 0.000(7)
O2 0.021(7) 0.053(11) 0.034(8) -0.001(7) 0.004(6) -0.011(7)
Si1 0.024(2) 0.022(3) 0.018(2) 0.0003(19) -0.0025(19) -0.013(2)
C3 0.021(9) 0.053(14) 0.013(8) 0.008(8) -0.012(7) -0.016(9)
C4 0.040(12) 0.027(12) 0.039(12) -0.015(10) 0.003(10) -0.010(9)
N1 0.022(7) 0.016(8) 0.030(8) -0.001(6) -0.005(6) -0.010(6)
C5 0.023(9) 0.018(10) 0.027(10) -0.007(7) 0.002(7) 0.000(7)
C6 0.015(8) 0.030(11) 0.021(9) -0.002(7) -0.004(7) -0.010(7)
C7 0.026(9) 0.012(9) 0.025(9) -0.005(7) 0.001(7) -0.005(7)
C8 0.022(8) 0.024(10) 0.018(9) 0.001(7) -0.001(7) -0.007(7)
C9 0.027(9) 0.012(10) 0.039(11) 0.000(8) -0.004(8) -0.003(7)
N2 0.030(8) 0.037(11) 0.025(8) 0.007(7) -0.012(7) -0.016(8)
C10 0.034(11) 0.033(13) 0.044(13) 0.020(10) -0.003(10) -0.018(10)
C11 0.040(12) 0.063(16) 0.090(19) 0.030(14) -0.075(14) -0.033(12)
C12 0.026(9) 0.013(9) 0.020(9) -0.006(7) 0.006(7) -0.006(7)
C13 0.027(9) 0.027(11) 0.016(8) 0.002(7) 0.000(7) -0.007(8)
C14 0.044(12) 0.018(11) 0.018(9) -0.006(7) 0.009(8) 0.001(8)
C15 0.037(11) 0.054(15) 0.021(10) -0.009(9) -0.003(8) -0.029(11)
C16 0.040(12) 0.062(17) 0.016(9) -0.008(10) -0.004(8) -0.022(11)
C17 0.033(10) 0.017(10) 0.035(11) 0.000(8) 0.002(9) -0.009(8)
C18 0.044(11) 0.020(10) 0.016(9) -0.007(7) 0.018(8) -0.024(9)
C19 0.030(10) 0.023(11) 0.035(11) 0.006(8) -0.005(8) -0.012(8)
C20 0.026(9) 0.013(10) 0.040(11) -0.008(8) 0.008(8) -0.011(8)
C21 0.026(9) 0.039(13) 0.043(12) 0.007(9) -0.009(9) -0.036(10)
C22 0.026(9) 0.025(11) 0.028(10) 0.019(8) -0.005(8) -0.015(8)
C23 0.066(16) 0.067(18) 0.020(10) -0.013(11) 0.014(10) -0.049(15)
C24 0.037(12) 0.054(16) 0.09(2) 0.032(15) -0.051(14) -0.031(12)
C25 0.053(14) 0.018(11) 0.044(13) -0.002(9) 0.012(11) -0.021(10)
C26 0.055(15) 0.08(2) 0.031(12) 0.013(12) -0.029(11) -0.052(15)
C27 0.029(11) 0.061(19) 0.052(16) 0.009(13) 0.007(11) -0.004(11)
W2 0.0120(3) 0.0163(4) 0.0168(3) -0.0021(3) -0.0005(2) -0.0049(3)
C28 0.032(9) 0.014(9) 0.019(9) -0.001(7) -0.003(7) -0.009(8)
O3 0.034(8) 0.028(9) 0.034(8) -0.001(6) -0.016(6) 0.004(6)
C29 0.009(7) 0.042(12) 0.012(8) 0.008(7) -0.001(6) -0.011(7)
O4 0.025(7) 0.047(11) 0.034(8) 0.004(7) -0.003(6) -0.005(7)
Si2 0.025(2) 0.030(3) 0.015(2) -0.003(2) -0.0019(19) -0.010(2)
C30 0.043(12) 0.025(11) 0.027(10) -0.005(8) 0.001(9) -0.015(9)
C31 0.029(11) 0.050(16) 0.029(11) -0.001(10) 0.000(9) -0.007(10)
N3 0.027(8) 0.030(10) 0.017(7) -0.002(7) -0.002(6) -0.013(7)
C32 0.023(8) 0.018(9) 0.017(8) -0.006(7) -0.004(7) -0.002(7)
C33 0.029(9) 0.019(10) 0.018(9) -0.002(7) -0.003(7) 0.000(7)
C34 0.035(10) 0.013(9) 0.028(10) 0.003(7) -0.011(8) -0.009(8)
C35 0.025(9) 0.017(10) 0.032(10) -0.006(8) -0.008(8) 0.007(7)
C36 0.030(10) 0.022(11) 0.022(9) -0.004(8) 0.004(8) 0.001(8)
N4 0.040(10) 0.035(11) 0.037(10) 0.004(8) -0.009(8) -0.022(9)
C37 0.044(14) 0.054(17) 0.058(16) 0.005(13) -0.002(12) -0.030(13)
C38 0.092(19) 0.036(14) 0.000(8) -0.018(8) 0.015(9) -0.019(13)
C39 0.027(9) 0.010(9) 0.019(8) 0.017(6) -0.003(7) -0.006(7)
C40 0.035(10) 0.007(9) 0.031(10) -0.005(7) -0.006(8) -0.008(7)
C41 0.057(13) 0.041(13) 0.004(7) 0.011(7) 0.000(8) -0.028(11)
C42 0.061(15) 0.038(14) 0.042(13) -0.019(11) -0.031(12) -0.016(12)
C43 0.040(12) 0.064(18) 0.033(12) 0.000(11) -0.011(10) -0.026(12)
C44 0.020(9) 0.042(13) 0.024(10) 0.000(9) -0.011(7) -0.004(8)
C45 0.024(9) 0.017(10) 0.041(12) 0.008(8) 0.010(8) -0.005(8)
C46 0.040(11) 0.019(10) 0.015(8) -0.001(7) -0.005(8) -0.008(8)
C47 0.024(9) 0.024(11) 0.026(10) 0.014(8) -0.002(7) -0.012(8)
C48 0.057(13) 0.009(10) 0.023(10) -0.009(7) 0.003(9) -0.011(9)
C49 0.024(9) 0.049(14) 0.026(10) 0.004(9) -0.009(8) -0.020(9)
C50 0.059(17) 0.043(17) 0.09(2) -0.020(16) 0.051(17) -0.034(14)
C51 0.11(2) 0.08(2) 0.011(10) 0.012(10) -0.004(12) -0.077(19)
C52 0.035(12) 0.063(19) 0.054(16) 0.045(14) -0.008(11) -0.012(12)
C53 0.11(3) 0.034(16) 0.035(13) -0.008(11) -0.007(15) -0.029(16)
C54 0.062(18) 0.050(18) 0.14(3) 0.022(19) -0.07(2) -0.029(15)

loop_
_atom_type_symbol
_atom_type_description
_atom_type_scat_dispersion_real
_atom_type_scat_dispersion_imag
_atom_type_scat_source
C C 0.0033 0.0016 'International Tables Vol C Tables 4.2.6.8 and 6.1.1.4'
H H 0.0000 0.0000 'International Tables Vol C Tables 4.2.6.8 and 6.1.1.4'
O O 0.0106 0.0060 'International Tables Vol C Tables 4.2.6.8 and 6.1.1.4'
N N 0.0061 0.0033 'International Tables Vol C Tables 4.2.6.8 and 6.1.1.4'
Si Si 0.0817 0.0704 'International Tables Vol C Tables 4.2.6.8 and 6.1.1.4'
W W -0.8490 6.8722 'International Tables Vol C Tables 4.2.6.8 and 6.1.1.4'

loop_
_geom_angle_atom_site_label_1
_geom_angle_atom_site_label_2
_geom_angle_atom_site_label_3
_geom_angle
C2 W1 C1 106.7(8)
C2 W1 C12 82.2(7)
C1 W1 C12 79.3(8)
C2 W1 C20 99.9(7)
C1 W1 C20 145.0(8)
C12 W1 C20 127.4(7)
C2 W1 C19 100.3(7)
C1 W1 C19 149.9(8)
C12 W1 C19 91.6(7)
C20 W1 C19 35.9(7)
C2 W1 C21 130.6(8)
C1 W1 C21 110.1(8)
C12 W1 C21 135.9(7)
C20 W1 C21 35.5(7)
C19 W1 C21 58.2(7)
C2 W1 C22 156.7(8)
C1 W1 C22 96.5(8)
C12 W1 C22 103.8(7)
C20 W1 C22 58.4(7)
C19 W1 C22 57.6(7)
C21 W1 C22 34.1(8)
C2 W1 C18 129.6(7)
C1 W1 C18 114.8(8)
C12 W1 C18 78.9(6)
C20 W1 C18 59.3(6)
C19 W1 C18 35.1(7)
C21 W1 C18 57.8(7)
C22 W1 C18 34.5(7)
C2 W1 Si1 72.6(5)
C1 W1 Si1 71.2(6)
C12 W1 Si1 133.0(5)
C20 W1 Si1 96.3(5)
C19 W1 Si1 131.0(5)
C21 W1 Si1 89.2(6)
C22 W1 Si1 115.1(5)
C18 W1 Si1 146.9(5)
O1 C1 W1 173.4(19)
O2 C2 W1 175.7(19)
C4 Si1 C3 102.5(10)
C4 Si1 N1 99.3(9)
C3 Si1 N1 98.7(8)
C4 Si1 W1 120.4(8)
C3 Si1 W1 120.4(6)
N1 Si1 W1 111.6(5)
C5 N1 C9 118.1(17)
C5 N1 Si1 121.0(14)
C9 N1 Si1 120.7(13)
N1 C5 C6 123.6(19)
C5 C6 C7 119.6(17)
N2 C7 C6 122.3(17)
N2 C7 C8 121.9(18)
C6 C7 C8 115.8(17)
C9 C8 C7 119.3(18)
N1 C9 C8 123.3(18)
C7 N2 C11 124.4(19)
C7 N2 C10 121.7(18)
C11 N2 C10 113.6(19)
C13 C12 C17 113.8(17)
C13 C12 W1 124.1(14)
C17 C12 W1 122.1(13)
C12 C13 C14 125.8(19)
C15 C14 C13 117.1(18)
C16 C15 C14 120.3(18)
C15 C16 C17 120(2)
C16 C17 C12 122(2)
C19 C18 C22 106.6(17)
C19 C18 C23 126(2)
C22 C18 C23 126(2)
C19 C18 W1 72.3(11)
C22 C18 W1 71.4(11)
C23 C18 W1 129.3(13)
C18 C19 C20 108.2(18)
C18 C19 C24 124(2)
C20 C19 C24 128(2)
C18 C19 W1 72.6(11)
C20 C19 W1 71.0(11)
C24 C19 W1 122.4(15)
C21 C20 C25 129(2)
C21 C20 C19 105.3(17)
C25 C20 C19 125(2)
C21 C20 W1 71.9(10)
C25 C20 W1 127.8(13)
C19 C20 W1 73.1(11)
C22 C21 C20 109.4(18)
C22 C21 C26 126(2)
C20 C21 C26 123(2)
C22 C21 W1 73.2(11)
C20 C21 W1 72.6(10)
C26 C21 W1 130.2(15)
C21 C22 C18 110.5(18)
C21 C22 C27 124(2)
C18 C22 C27 125(2)
C21 C22 W1 72.6(10)
C18 C22 W1 74.1(11)
C27 C22 W1 125.5(15)
C28 W2 C29 107.7(8)
C28 W2 C39 80.0(7)
C29 W2 C39 81.5(7)
C28 W2 C49 102.0(8)
C29 W2 C49 140.6(8)
C39 W2 C49 129.5(7)
C28 W2 C48 136.2(8)
C29 W2 C48 105.0(8)
C39 W2 C48 133.5(7)
C49 W2 C48 37.2(8)
C28 W2 C45 96.9(7)
C29 W2 C45 153.9(8)
C39 W2 C45 94.4(7)
C49 W2 C45 35.1(8)
C48 W2 C45 59.7(7)
C28 W2 C47 155.4(7)
C29 W2 C47 96.2(7)
C39 W2 C47 97.9(7)
C49 W2 C47 60.3(7)
C48 W2 C47 36.2(7)
C45 W2 C47 58.6(7)
C28 W2 C46 123.0(7)
C29 W2 C46 120.0(7)
C39 W2 C46 78.1(6)
C49 W2 C46 58.4(7)
C48 W2 C46 58.6(7)
C45 W2 C46 34.7(7)
C47 W2 C46 34.3(6)
C28 W2 Si2 72.5(5)
C29 W2 Si2 71.2(5)
C39 W2 Si2 132.5(4)
C49 W2 Si2 94.3(5)
C48 W2 Si2 91.7(5)
C45 W2 Si2 126.3(6)
C47 W2 Si2 122.6(5)
C46 W2 Si2 149.4(5)
O3 C28 W2 173.7(17)
O4 C29 W2 174.7(19)
C30 Si2 C31 100.0(10)
C30 Si2 N3 98.2(9)
C31 Si2 N3 98.3(10)
C30 Si2 W2 122.0(7)
C31 Si2 W2 121.7(7)
N3 Si2 W2 111.9(5)
C32 N3 C36 114.6(18)
C32 N3 Si2 122.9(14)
C36 N3 Si2 122.4(14)
C33 C32 N3 126.0(18)
C32 C33 C34 119.7(18)
N4 C34 C35 120.8(19)
N4 C34 C33 124(2)
C35 C34 C33 115.4(19)
C36 C35 C34 118.0(18)
N3 C36 C35 126.0(18)
C34 N4 C38 118(2)
C34 N4 C37 121(2)
C38 N4 C37 120(2)
C40 C39 C44 112.2(18)
C40 C39 W2 122.4(13)
C44 C39 W2 125.2(14)
C41 C40 C39 125(2)
C40 C41 C42 118(2)
C43 C42 C41 121.6(19)
C42 C43 C44 119(2)
C43 C44 C39 125(2)
C49 C45 C46 108.2(17)
C49 C45 C50 127(2)
C46 C45 C50 124(2)
C49 C45 W2 69.7(11)
C46 C45 W2 74.0(11)
C50 C45 W2 126.2(15)
C47 C46 C45 110.4(17)
C47 C46 C51 124(2)
C45 C46 C51 125(2)
C47 C46 W2 72.2(11)
C45 C46 W2 71.3(11)
C51 C46 W2 131.3(15)
C46 C47 C48 106.1(17)
C46 C47 C52 128(2)
C48 C47 C52 126(2)
C46 C47 W2 73.5(12)
C48 C47 W2 67.9(11)
C52 C47 W2 128.8(14)
C47 C48 C49 107.8(16)
C47 C48 C53 122(2)
C49 C48 C53 128(2)
C47 C48 W2 75.9(11)
C49 C48 W2 72.0(11)
C53 C48 W2 131.4(17)
C45 C49 C48 107.5(17)
C45 C49 C54 129(2)
C48 C49 C54 122(2)
C45 C49 W2 75.1(12)
C48 C49 W2 70.8(11)
C54 C49 W2 130.2(19)

loop_
_geom_bond_atom_site_label_1
_geom_bond_atom_site_label_2
_geom_bond_distance
W1 C2 1.949(18)
W1 C1 1.978(19)
W1 C12 2.227(18)
W1 C20 2.353(19)
W1 C19 2.38(2)
W1 C21 2.344(17)
W1 C22 2.351(18)
W1 C18 2.386(17)
W1 Si1 2.511(5)
C1 O1 1.13(2)
C2 O2 1.16(2)
Si1 C4 1.89(2)
Si1 C3 1.913(18)
Si1 N1 1.924(17)
N1 C5 1.33(2)
N1 C9 1.35(2)
C5 C6 1.38(3)
C6 C7 1.41(3)
C7 N2 1.34(3)
C7 C8 1.45(2)
C8 C9 1.37(3)
N2 C11 1.44(3)
N2 C10 1.47(3)
C12 C13 1.38(3)
C12 C17 1.43(3)
C13 C14 1.39(3)
C14 C15 1.41(3)
C15 C16 1.35(3)
C16 C17 1.39(3)
C18 C19 1.44(3)
C18 C22 1.40(3)
C18 C23 1.48(3)
C19 C20 1.46(3)
C19 C24 1.52(3)
C20 C21 1.43(3)
C20 C25 1.48(3)
C21 C22 1.38(3)
C21 C26 1.51(3)
C22 C27 1.52(3)
W2 C28 1.931(19)
W2 C29 1.968(16)
W2 C39 2.22(2)
W2 C49 2.29(2)
W2 C48 2.276(19)
W2 C45 2.363(19)
W2 C47 2.382(19)
W2 C46 2.40(2)
W2 Si2 2.534(5)
C28 O3 1.17(2)
C29 O4 1.15(2)
Si2 C30 1.88(2)
Si2 C31 1.89(2)
Si2 N3 1.896(18)
N3 C32 1.35(2)
N3 C36 1.33(3)
C32 C33 1.34(3)
C33 C34 1.43(3)
C34 N4 1.32(3)
C34 C35 1.43(3)
C35 C36 1.39(3)
N4 C38 1.50(3)
N4 C37 1.50(3)
C39 C40 1.43(3)
C39 C44 1.42(2)
C40 C41 1.38(3)
C41 C42 1.41(3)
C42 C43 1.35(4)
C43 C44 1.40(3)
C45 C49 1.41(3)
C45 C46 1.42(3)
C45 C50 1.45(3)
C46 C47 1.41(3)
C46 C51 1.49(3)
C47 C48 1.45(3)
C47 C52 1.52(3)
C48 C49 1.46(3)
C48 C53 1.55(3)
C49 C54 1.53(3)

loop_
_geom_torsion_atom_site_label_1
_geom_torsion_atom_site_label_2
_geom_torsion_atom_site_label_3
_geom_torsion_atom_site_label_4
_geom_torsion
C2 W1 C1 O1 -176(15)
C12 W1 C1 O1 -97(16)
C20 W1 C1 O1 46(16)
C19 W1 C1 O1 -23(16)
C21 W1 C1 O1 38(16)
C22 W1 C1 O1 6(16)
C18 W1 C1 O1 -25(16)
Si1 W1 C1 O1 120(16)
C1 W1 C2 O2 -174(21)
C12 W1 C2 O2 110(21)
C20 W1 C2 O2 -17(21)
C19 W1 C2 O2 20(21)
C21 W1 C2 O2 -37(21)
C22 W1 C2 O2 3(22)
C18 W1 C2 O2 42(21)
Si1 W1 C2 O2 -110(21)
C2 W1 Si1 C4 65.3(11)
C1 W1 Si1 C4 -179.6(11)
C12 W1 Si1 C4 126.2(11)
C20 W1 Si1 C4 -33.2(10)
C19 W1 Si1 C4 -23.3(11)
C21 W1 Si1 C4 -68.1(10)
C22 W1 Si1 C4 -91.1(10)
C18 W1 Si1 C4 -72.7(13)
C2 W1 Si1 C3 -165.4(11)
C1 W1 Si1 C3 -50.3(11)
C12 W1 Si1 C3 -104.5(11)
C20 W1 Si1 C3 96.1(10)
C19 W1 Si1 C3 106.0(11)
C21 W1 Si1 C3 61.3(10)
C22 W1 Si1 C3 38.2(10)
C18 W1 Si1 C3 56.6(13)
C2 W1 Si1 N1 -50.5(8)
C1 W1 Si1 N1 64.7(8)
C12 W1 Si1 N1 10.5(9)
C20 W1 Si1 N1 -148.9(7)
C19 W1 Si1 N1 -139.1(9)
C21 W1 Si1 N1 176.2(8)
C22 W1 Si1 N1 153.2(8)
C18 W1 Si1 N1 171.5(11)
C4 Si1 N1 C5 -31.4(18)
C3 Si1 N1 C5 -135.7(16)
W1 Si1 N1 C5 96.7(15)
C4 Si1 N1 C9 143.0(17)
C3 Si1 N1 C9 38.7(17)
W1 Si1 N1 C9 -88.9(15)
C9 N1 C5 C6 4(3)
Si1 N1 C5 C6 178.6(15)
N1 C5 C6 C7 -5(3)
C5 C6 C7 N2 -176.9(18)
C5 C6 C7 C8 5(3)
N2 C7 C8 C9 176.8(18)
C6 C7 C8 C9 -5(3)
C5 N1 C9 C8 -4(3)
Si1 N1 C9 C8 -178.8(15)
C7 C8 C9 N1 5(3)
C6 C7 N2 C11 -175.4(18)
C8 C7 N2 C11 3(3)
C6 C7 N2 C10 11(3)
C8 C7 N2 C10 -170.8(19)
C2 W1 C12 C13 149.0(17)
C1 W1 C12 C13 40.3(16)
C20 W1 C12 C13 -114.5(16)
C19 W1 C12 C13 -110.8(17)
C21 W1 C12 C13 -68(2)
C22 W1 C12 C13 -53.9(17)
C18 W1 C12 C13 -78.0(17)
Si1 W1 C12 C13 91.7(16)
C2 W1 C12 C17 -33.7(16)
C1 W1 C12 C17 -142.5(17)
C20 W1 C12 C17 62.8(18)
C19 W1 C12 C17 66.4(16)
C21 W1 C12 C17 109.7(17)
C22 W1 C12 C17 123.4(16)
C18 W1 C12 C17 99.3(17)
Si1 W1 C12 C17 -91.1(17)
C17 C12 C13 C14 1(3)
W1 C12 C13 C14 178.1(16)
C12 C13 C14 C15 -1(3)
C13 C14 C15 C16 3(3)
C14 C15 C16 C17 -6(4)
C15 C16 C17 C12 6(4)
C13 C12 C17 C16 -3(3)
W1 C12 C17 C16 179.4(17)
C2 W1 C18 C19 -39.2(15)
C1 W1 C18 C19 178.2(12)
C12 W1 C18 C19 -109.2(13)
C20 W1 C18 C19 37.4(12)
C21 W1 C18 C19 79.3(13)
C22 W1 C18 C19 115.1(16)
Si1 W1 C18 C19 84.8(16)
C2 W1 C18 C22 -154.3(13)
C1 W1 C18 C22 63.1(14)
C12 W1 C18 C22 135.7(13)
C20 W1 C18 C22 -77.7(13)
C19 W1 C18 C22 -115.1(16)
C21 W1 C18 C22 -35.8(12)
Si1 W1 C18 C22 -30.3(17)
C2 W1 C18 C23 84(2)
C1 W1 C18 C23 -59(3)
C12 W1 C18 C23 14(2)
C20 W1 C18 C23 160(3)
C19 W1 C18 C23 123(3)
C21 W1 C18 C23 -158(3)
C22 W1 C18 C23 -122(3)
Si1 W1 C18 C23 -152.4(19)
C22 C18 C19 C20 1(2)
C23 C18 C19 C20 171.2(18)
W1 C18 C19 C20 -62.5(13)
C22 C18 C19 C24 -178.6(19)
C23 C18 C19 C24 -8(3)
W1 C18 C19 C24 118(2)
C22 C18 C19 W1 63.6(13)
C23 C18 C19 W1 -126.2(19)
C2 W1 C19 C18 150.3(12)
C1 W1 C19 C18 -3(2)
C12 W1 C19 C18 67.9(12)
C20 W1 C19 C18 -117.0(17)
C21 W1 C19 C18 -78.0(13)
C22 W1 C19 C18 -37.4(12)
Si1 W1 C19 C18 -133.9(10)
C2 W1 C19 C20 -92.7(12)
C1 W1 C19 C20 113.7(17)
C12 W1 C19 C20 -175.1(11)
C21 W1 C19 C20 39.0(11)
C22 W1 C19 C20 79.5(12)
C18 W1 C19 C20 117.0(17)
Si1 W1 C19 C20 -16.9(14)
C2 W1 C19 C24 31(2)
C1 W1 C19 C24 -123(2)
C12 W1 C19 C24 -51(2)
C20 W1 C19 C24 124(2)
C21 W1 C19 C24 163(2)
C22 W1 C19 C24 -157(2)
C18 W1 C19 C24 -119(3)
Si1 W1 C19 C24 107(2)
C18 C19 C20 C21 -2(2)
C24 C19 C20 C21 178(2)
W1 C19 C20 C21 -65.2(12)
C18 C19 C20 C25 -171.8(18)
C24 C19 C20 C25 8(3)
W1 C19 C20 C25 124.7(19)
C18 C19 C20 W1 63.6(13)
C24 C19 C20 W1 -117(2)
C2 W1 C20 C21 -153.2(12)
C1 W1 C20 C21 -14(2)
C12 W1 C20 C21 119.1(13)
C19 W1 C20 C21 112.9(17)
C22 W1 C20 C21 35.9(12)
C18 W1 C20 C21 76.4(13)
Si1 W1 C20 C21 -79.8(12)
C2 W1 C20 C25 -27(2)
C1 W1 C20 C25 112(2)
C12 W1 C20 C25 -115(2)
C19 W1 C20 C25 -121(3)
C21 W1 C20 C25 126(3)
C22 W1 C20 C25 162(2)
C18 W1 C20 C25 -158(2)
Si1 W1 C20 C25 46(2)
C2 W1 C20 C19 93.9(12)
C1 W1 C20 C19 -126.8(15)
C12 W1 C20 C19 6.2(14)
C21 W1 C20 C19 -112.9(17)
C22 W1 C20 C19 -77.1(12)
C18 W1 C20 C19 -36.6(12)
Si1 W1 C20 C19 167.3(10)
C25 C20 C21 C22 171.1(19)
C19 C20 C21 C22 2(2)
W1 C20 C21 C22 -64.5(13)
C25 C20 C21 C26 3(3)
C19 C20 C21 C26 -167.0(19)
W1 C20 C21 C26 127.1(19)
C25 C20 C21 W1 -124(2)
C19 C20 C21 W1 66.0(13)
C2 W1 C21 C22 153.0(11)
C1 W1 C21 C22 -71.2(14)
C12 W1 C21 C22 24.1(18)
C20 W1 C21 C22 117.3(18)
C19 W1 C21 C22 77.8(13)
C18 W1 C21 C22 36.2(12)
Si1 W1 C21 C22 -140.8(12)
C2 W1 C21 C20 35.8(16)
C1 W1 C21 C20 171.6(12)
C12 W1 C21 C20 -93.1(15)
C19 W1 C21 C20 -39.4(12)
C22 W1 C21 C20 -117.3(18)
C18 W1 C21 C20 -81.1(13)
Si1 W1 C21 C20 101.9(12)
C2 W1 C21 C26 -83(2)
C1 W1 C21 C26 52(2)
C12 W1 C21 C26 148(2)
C20 W1 C21 C26 -119(3)
C19 W1 C21 C26 -159(3)
C22 W1 C21 C26 124(3)
C18 W1 C21 C26 160(3)
Si1 W1 C21 C26 -17(2)
C20 C21 C22 C18 -1(2)
C26 C21 C22 C18 167.1(19)
W1 C21 C22 C18 -65.0(14)
C20 C21 C22 C27 -174(2)
C26 C21 C22 C27 -6(3)
W1 C21 C22 C27 122(2)
C20 C21 C22 W1 64.1(13)
C26 C21 C22 W1 -128(2)
C19 C18 C22 C21 0(2)
C23 C18 C22 C21 -170.3(18)
W1 C18 C22 C21 64.1(13)
C19 C18 C22 C27 173(2)
C23 C18 C22 C27 3(3)
W1 C18 C22 C27 -123(2)
C19 C18 C22 W1 -64.2(13)
C23 C18 C22 W1 125.6(19)
C2 W1 C22 C21 -60(2)
C1 W1 C22 C21 116.5(14)
C12 W1 C22 C21 -163.0(13)
C20 W1 C22 C21 -37.3(13)
C19 W1 C22 C21 -80.0(14)
C18 W1 C22 C21 -118.1(18)
Si1 W1 C22 C21 44.2(13)
C2 W1 C22 C18 58(2)
C1 W1 C22 C18 -125.4(12)
C12 W1 C22 C18 -44.9(13)
C20 W1 C22 C18 80.7(13)
C19 W1 C22 C18 38.1(11)
C21 W1 C22 C18 118.1(18)
Si1 W1 C22 C18 162.3(10)
C2 W1 C22 C27 179.3(19)
C1 W1 C22 C27 -4(2)
C12 W1 C22 C27 77(2)
C20 W1 C22 C27 -158(2)
C19 W1 C22 C27 160(2)
C21 W1 C22 C27 -120(3)
C18 W1 C22 C27 122(3)
Si1 W1 C22 C27 -76(2)
C29 W2 C28 O3 144(15)
C39 W2 C28 O3 -139(15)
C49 W2 C28 O3 -10(15)
C48 W2 C28 O3 7(16)
C45 W2 C28 O3 -45(15)
C47 W2 C28 O3 -51(16)
C46 W2 C28 O3 -70(15)
Si2 W2 C28 O3 81(15)
C28 W2 C29 O4 173(19)
C39 W2 C29 O4 96(19)
C49 W2 C29 O4 -50(19)
C48 W2 C29 O4 -37(19)
C45 W2 C29 O4 13(20)
C47 W2 C29 O4 -1(19)
C46 W2 C29 O4 25(19)
Si2 W2 C29 O4 -124(19)
C28 W2 Si2 C30 -179.0(10)
C29 W2 Si2 C30 64.7(11)
C39 W2 Si2 C30 123.3(10)
C49 W2 Si2 C30 -77.7(10)
C48 W2 Si2 C30 -40.5(10)
C45 W2 Si2 C30 -93.3(10)
C47 W2 Si2 C30 -20.5(10)
C46 W2 Si2 C30 -52.9(13)
C28 W2 Si2 C31 -50.2(12)
C29 W2 Si2 C31 -166.4(12)
C39 W2 Si2 C31 -107.8(12)
C49 W2 Si2 C31 51.1(12)
C48 W2 Si2 C31 88.3(12)
C45 W2 Si2 C31 35.5(12)
C47 W2 Si2 C31 108.3(11)
C46 W2 Si2 C31 75.9(14)
C28 W2 Si2 N3 65.4(8)
C29 W2 Si2 N3 -50.9(9)
C39 W2 Si2 N3 7.7(9)
C49 W2 Si2 N3 166.6(8)
C48 W2 Si2 N3 -156.2(8)
C45 W2 Si2 N3 151.0(8)
C47 W2 Si2 N3 -136.2(8)
C46 W2 Si2 N3 -168.6(11)
C30 Si2 N3 C32 -32.2(17)
C31 Si2 N3 C32 -133.6(16)
W2 Si2 N3 C32 97.2(14)
C30 Si2 N3 C36 148.4(16)
C31 Si2 N3 C36 47.0(17)
W2 Si2 N3 C36 -82.2(16)
C36 N3 C32 C33 -1(3)
Si2 N3 C32 C33 179.6(15)
N3 C32 C33 C34 -3(3)
C32 C33 C34 N4 -178.2(19)
C32 C33 C34 C35 6(3)
N4 C34 C35 C36 178.2(19)
C33 C34 C35 C36 -6(3)
C32 N3 C36 C35 1(3)
Si2 N3 C36 C35 -179.6(16)
C34 C35 C36 N3 3(3)
C35 C34 N4 C38 -5(3)
C33 C34 N4 C38 179.9(18)
C35 C34 N4 C37 -177(2)
C33 C34 N4 C37 8(3)
C28 W2 C39 C40 37.4(14)
C29 W2 C39 C40 147.1(15)
C49 W2 C39 C40 -60.0(17)
C48 W2 C39 C40 -110.1(15)
C45 W2 C39 C40 -58.8(15)
C47 W2 C39 C40 -117.8(14)
C46 W2 C39 C40 -89.6(15)
Si2 W2 C39 C40 92.3(15)
C28 W2 C39 C44 -148.4(18)
C29 W2 C39 C44 -38.7(17)
C49 W2 C39 C44 114.2(17)
C48 W2 C39 C44 64(2)
C45 W2 C39 C44 115.4(17)
C47 W2 C39 C44 56.4(17)
C46 W2 C39 C44 84.6(17)
Si2 W2 C39 C44 -93.5(16)
C44 C39 C40 C41 0(3)
W2 C39 C40 C41 175.3(15)
C39 C40 C41 C42 1(3)
C40 C41 C42 C43 -3(4)
C41 C42 C43 C44 3(4)
C42 C43 C44 C39 -2(4)
C40 C39 C44 C43 0(3)
W2 C39 C44 C43 -174.4(18)
C28 W2 C45 C49 101.1(13)
C29 W2 C45 C49 -99(2)
C39 W2 C45 C49 -178.5(13)
C48 W2 C45 C49 -39.4(13)
C47 W2 C45 C49 -81.8(14)
C46 W2 C45 C49 -116.9(18)
Si2 W2 C45 C49 27.7(14)
C28 W2 C45 C46 -142.0(12)
C29 W2 C45 C46 18(2)
C39 W2 C45 C46 -61.6(12)
C49 W2 C45 C46 116.9(18)
C48 W2 C45 C46 77.5(12)
C47 W2 C45 C46 35.0(11)
Si2 W2 C45 C46 144.6(10)
C28 W2 C45 C50 -21(3)
C29 W2 C45 C50 139(3)
C39 W2 C45 C50 60(3)
C49 W2 C45 C50 -122(3)
C48 W2 C45 C50 -161(3)
C47 W2 C45 C50 156(3)
C46 W2 C45 C50 121(3)
Si2 W2 C45 C50 -94(3)
C49 C45 C46 C47 0(2)
C50 C45 C46 C47 175(2)
W2 C45 C46 C47 -62.0(15)
C49 C45 C46 C51 -170(2)
C50 C45 C46 C51 5(3)
W2 C45 C46 C51 128(2)
C49 C45 C46 W2 61.8(14)
C50 C45 C46 W2 -123(2)
C28 W2 C46 C47 166.4(11)
C29 W2 C46 C47 -51.2(14)
C39 W2 C46 C47 -124.0(12)
C49 W2 C46 C47 82.6(13)
C48 W2 C46 C47 38.6(12)
C45 W2 C46 C47 119.6(17)
Si2 W2 C46 C47 53.2(17)
C28 W2 C46 C45 46.7(15)
C29 W2 C46 C45 -170.9(12)
C39 W2 C46 C45 116.3(13)
C49 W2 C46 C45 -37.1(12)
C48 W2 C46 C45 -81.0(14)
C47 W2 C46 C45 -119.6(17)
Si2 W2 C46 C45 -66.5(16)
C28 W2 C46 C51 -74(3)
C29 W2 C46 C51 68(3)
C39 W2 C46 C51 -4(2)
C49 W2 C46 C51 -158(3)
C48 W2 C46 C51 158(3)
C45 W2 C46 C51 -121(3)
C47 W2 C46 C51 120(3)
Si2 W2 C46 C51 173(2)
C45 C46 C47 C48 1(2)
C51 C46 C47 C48 171.3(19)
W2 C46 C47 C48 -60.4(13)
C45 C46 C47 C52 -172(2)
C51 C46 C47 C52 -2(3)
W2 C46 C47 C52 127(2)
C45 C46 C47 W2 61.4(15)
C51 C46 C47 W2 -128(2)
C28 W2 C47 C46 -28(2)
C29 W2 C47 C46 137.3(12)
C39 W2 C47 C46 55.0(12)
C49 W2 C47 C46 -76.3(12)
C48 W2 C47 C46 -115.7(16)
C45 W2 C47 C46 -35.4(12)
Si2 W2 C47 C46 -151.1(10)
C28 W2 C47 C48 87(2)
C29 W2 C47 C48 -107.1(12)
C39 W2 C47 C48 170.6(12)
C49 W2 C47 C48 39.3(12)
C45 W2 C47 C48 80.3(13)
C46 W2 C47 C48 115.7(16)
Si2 W2 C47 C48 -35.4(13)
C28 W2 C47 C52 -154(2)
C29 W2 C47 C52 12(2)
C39 W2 C47 C52 -71(2)
C49 W2 C47 C52 158(2)
C48 W2 C47 C52 119(3)
C45 W2 C47 C52 -161(2)
C46 W2 C47 C52 -125(3)
Si2 W2 C47 C52 83(2)
C46 C47 C48 C49 -1(2)
C52 C47 C48 C49 172(2)
W2 C47 C48 C49 -65.5(14)
C46 C47 C48 C53 -165(2)
C52 C47 C48 C53 8(3)
W2 C47 C48 C53 130(2)
C46 C47 C48 W2 64.1(14)
C52 C47 C48 W2 -123(2)
C28 W2 C48 C47 -143.1(12)
C29 W2 C48 C47 79.7(12)
C39 W2 C48 C47 -12.8(16)
C49 W2 C48 C47 -114.4(16)
C45 W2 C48 C47 -77.2(12)
C46 W2 C48 C47 -36.6(11)
Si2 W2 C48 C47 150.8(11)
C28 W2 C48 C49 -28.7(16)
C29 W2 C48 C49 -165.9(11)
C39 W2 C48 C49 101.5(14)
C45 W2 C48 C49 37.2(12)
C47 W2 C48 C49 114.4(16)
C46 W2 C48 C49 77.8(12)
Si2 W2 C48 C49 -94.9(11)
C28 W2 C48 C53 96(3)
C29 W2 C48 C53 -41(3)
C39 W2 C48 C53 -134(2)
C49 W2 C48 C53 125(3)
C45 W2 C48 C53 162(3)
C47 W2 C48 C53 -121(3)
C46 W2 C48 C53 -158(3)
Si2 W2 C48 C53 30(2)
C46 C45 C49 C48 -1(2)
C50 C45 C49 C48 -175(2)
W2 C45 C49 C48 63.8(14)
C46 C45 C49 C54 166(2)
C50 C45 C49 C54 -9(4)
W2 C45 C49 C54 -130(3)
C46 C45 C49 W2 -64.5(15)
C50 C45 C49 W2 121(2)
C47 C48 C49 C45 1(2)
C53 C48 C49 C45 164(2)
W2 C48 C49 C45 -66.7(15)
C47 C48 C49 C54 -166(2)
C53 C48 C49 C54 -3(4)
W2 C48 C49 C54 126(2)
C47 C48 C49 W2 68.1(14)
C53 C48 C49 W2 -129(2)
C28 W2 C49 C45 -84.9(13)
C29 W2 C49 C45 136.7(13)
C39 W2 C49 C45 2.0(17)
C48 W2 C49 C45 114.9(18)
C47 W2 C49 C45 76.7(13)
C46 W2 C49 C45 36.6(11)
Si2 W2 C49 C45 -157.9(12)
C28 W2 C49 C48 160.2(12)
C29 W2 C49 C48 21.8(18)
C39 W2 C49 C48 -113.0(12)
C45 W2 C49 C48 -114.9(18)
C47 W2 C49 C48 -38.3(11)
C46 W2 C49 C48 -78.4(12)
Si2 W2 C49 C48 87.1(11)
C28 W2 C49 C54 44(3)
C29 W2 C49 C54 -95(3)
C39 W2 C49 C54 130(2)
C48 W2 C49 C54 -117(3)
C45 W2 C49 C54 128(3)
C47 W2 C49 C54 -155(3)
C46 W2 C49 C54 165(3)
Si2 W2 C49 C54 -29(3)
